data_7703659
loop_
_publ_author_name
'Lei, Caijin'
'Yang, Hongwei'
'Cheng, Guangbin'

_publ_section_title
;
 New pyrazole energetic materials and their energetic salts: combining the
 dinitromethyl group with nitropyrazole.
;
_journal_issue 5
_journal_name_full 'Dalton transactions (Cambridge, England : 2003)'
_journal_page_first 1660
_journal_page_last 1667
_journal_paper_doi 10.1039/c9dt04235k
_journal_volume 49
_journal_year 2020
_chemical_formula_moiety 'C4 H3 N5 O6'
_chemical_formula_sum 'C4 H3 N5 O6'
_chemical_formula_weight 217.11
_space_group_crystal_system triclinic
_space_group_IT_number 2
_space_group_name_Hall '-P 1'
_space_group_name_H-M_alt 'P -1'
_atom_sites_solution_hydrogens geom
_atom_sites_solution_primary dual
_audit_block_doi 10.5517/ccdc.csd.cc23dffd
_audit_creation_date 2019-05-20
_audit_creation_method
;
Olex2 1.2
(compiled 2018.05.29 svn.r3508 for OlexSys, GUI svn.r5506)
;
_audit_update_record
;
2019-08-21 deposited with the CCDC.	2020-01-07 downloaded from the CCDC.
;
_cell_angle_alpha 93.041(4)
_cell_angle_beta 96.612(5)
_cell_angle_gamma 113.699(4)
_cell_formula_units_Z 24
_cell_length_a 12.035(2)
_cell_length_b 14.4979(19)
_cell_length_c 30.215(5)
_cell_measurement_reflns_used 2102
_cell_measurement_temperature 100
_cell_measurement_theta_max 27.101
_cell_measurement_theta_min 3.190
_cell_volume 4766.6(13)
_computing_cell_refinement 'SAINT V8.38A (?, 2016)'
_computing_data_reduction 'SAINT V8.38A (?, 2016)'
_computing_molecular_graphics 'Olex2 (Dolomanov et al., 2009)'
_computing_publication_material 'Olex2 (Dolomanov et al., 2009)'
_computing_structure_refinement 'ShelXL (Sheldrick, 2015)'
_computing_structure_solution 'ShelXT (Sheldrick, 2015)'
_diffrn_ambient_temperature 100.0
_diffrn_measured_fraction_theta_full 0.997
_diffrn_measured_fraction_theta_max 0.997
_diffrn_measurement_device_type 'Bruker APEX-II CCD'
_diffrn_measurement_method '\f and \w scans'
_diffrn_radiation_type MoK\a
_diffrn_radiation_wavelength 0.71073
_diffrn_reflns_av_R_equivalents 0.1161
_diffrn_reflns_av_unetI/netI 0.1427
_diffrn_reflns_Laue_measured_fraction_full 0.997
_diffrn_reflns_Laue_measured_fraction_max 0.997
_diffrn_reflns_limit_h_max 14
_diffrn_reflns_limit_h_min -14
_diffrn_reflns_limit_k_max 17
_diffrn_reflns_limit_k_min -17
_diffrn_reflns_limit_l_max 35
_diffrn_reflns_limit_l_min -35
_diffrn_reflns_number 50372
_diffrn_reflns_point_group_measured_fraction_full 0.997
_diffrn_reflns_point_group_measured_fraction_max 0.997
_diffrn_reflns_theta_full 25.027
_diffrn_reflns_theta_max 25.027
_diffrn_reflns_theta_min 2.250
_diffrn_standards_number 0
_exptl_absorpt_coefficient_mu 0.172
_exptl_absorpt_correction_T_max 0.7456
_exptl_absorpt_correction_T_min 0.7040
_exptl_absorpt_correction_type multi-scan
_exptl_absorpt_process_details
'SADABS-2016/2 (Bruker,2016/2) was used for absorption correction. wR2(int) was 0.0889 before and 0.0588 after correction. The Ratio of minimum to maximum transmission is 0.9442. The \l/2 correction factor is Not present.'
_exptl_crystal_colour colourless
_exptl_crystal_colour_primary colourless
_exptl_crystal_density_diffrn 1.815
_exptl_crystal_description needle
_exptl_crystal_F_000 2640
_exptl_crystal_size_max 0.08
_exptl_crystal_size_mid 0.05
_exptl_crystal_size_min 0.02
_refine_diff_density_max 0.816
_refine_diff_density_min -0.612
_refine_diff_density_rms 0.111
_refine_ls_extinction_method none
_refine_ls_goodness_of_fit_ref 1.044
_refine_ls_hydrogen_treatment constr
_refine_ls_matrix_type full
_refine_ls_number_parameters 1621
_refine_ls_number_reflns 16803
_refine_ls_number_restraints 0
_refine_ls_restrained_S_all 1.044
_refine_ls_R_factor_all 0.1760
_refine_ls_R_factor_gt 0.0944
_refine_ls_shift/su_max 0.000
_refine_ls_shift/su_mean 0.000
_refine_ls_structure_factor_coef Fsqd
_refine_ls_weighting_details 'w=1/[\s^2^(Fo^2^)+(0.1002P)^2^+15.7231P] where P=(Fo^2^+2Fc^2^)/3'
_refine_ls_weighting_scheme calc
_refine_ls_wR_factor_gt 0.2140
_refine_ls_wR_factor_ref 0.2600
_reflns_Friedel_coverage 0.000
_reflns_number_gt 9025
_reflns_number_total 16803
_reflns_threshold_expression 'I > 2\s(I)'
_cod_data_source_file c9dt04235k2.cif
_cod_data_source_block 22019569_0m
_cod_original_cell_volume 4766.5(13)
_cod_database_code 7703659
_shelx_shelxl_version_number 2018/3
_shelx_space_group_comment
;
The symmetry employed for this shelxl refinement is uniquely defined
by the following loop, which should always be used as a source of
symmetry information in preference to the above space-group names.
They are only intended as comments.
;
_shelx_estimated_absorpt_t_max 0.997
_shelx_estimated_absorpt_t_min 0.986
_olex2_refinement_description
;
1. Fixed Uiso
 At 1.2 times of:
  All C(H) groups, All N(H) groups
2.a Ternary CH refined with riding coordinates:
 C28(H28), C1(H1), C32(H32), C12(H12), C19(H19), C21(H21), C5(H5), C35(H35),
 C48(H48), C40(H40), C44(H44), C13(H13)
2.b Aromatic/amide H refined with riding coordinates:
 N33(H33), C25(H25), N3(H3), C4(H4), N11(H11), C29(H29), N7(H7), C11(H11A),
 N20(H20), N26(H26), C20(H20A), C23(H23), N25(H25A), C7(H7A), N36(H36),
 C33(H33A), N51(H51), C45(H45), N47(H47), C37(H37), N43(H43), C41(H41),
 N58(H58), C15(H15)
;
_olex2_submission_special_instructions 'No special instructions were received'

loop_
_space_group_symop_operation_xyz
'x, y, z'
'-x, -y, -z'

loop_
_atom_site_label
_atom_site_type_symbol
_atom_site_fract_x
_atom_site_fract_y
_atom_site_fract_z
_atom_site_U_iso_or_equiv
_atom_site_adp_type
_atom_site_occupancy
_atom_site_site_symmetry_order
_atom_site_calc_flag
_atom_site_refinement_flags_posn
_atom_site_refinement_flags_adp
_atom_site_refinement_flags_occupancy
_atom_site_disorder_assembly
_atom_site_disorder_group
O00A O 0.7353(4) 0.4133(3) 0.66625(15) 0.0269(11) Uani 1 1 d . . . . .
O006 O 0.6208(5) 0.2783(4) 0.62080(15) 0.0294(12) Uani 1 1 d . . . . .
O67 O 0.6625(7) 0.4179(5) 0.8325(2) 0.072(2) Uani 1 1 d . . . . .
O68 O 0.6143(7) 0.5272(5) 0.7995(2) 0.0641(19) Uani 1 1 d . . . . .
O69 O 0.8859(7) 0.4970(5) 0.7972(2) 0.075(2) Uani 1 1 d . . . . .
O70 O 0.8290(5) 0.3608(5) 0.7521(2) 0.0484(15) Uani 1 1 d . . . . .
N31 N 0.6546(7) 0.4651(5) 0.8004(2) 0.048(2) Uani 1 1 d . . . . .
N32 N 0.8110(7) 0.4297(6) 0.7707(2) 0.0464(19) Uani 1 1 d . . . . .
N33 N 0.4381(5) 0.1864(4) 0.72185(18) 0.0249(13) Uani 1 1 d . . . . .
H33 H 0.373768 0.131835 0.725603 0.030 Uiso 1 1 calc R . . . .
N34 N 0.4859(5) 0.2008(4) 0.68393(17) 0.0211(13) Uani 1 1 d . . . . .
N35 N 0.6507(5) 0.3293(4) 0.65760(19) 0.0237(13) Uani 1 1 d . . . . .
C25 C 0.4990(6) 0.2644(5) 0.7537(2) 0.0257(16) Uani 1 1 d . . . . .
H25 H 0.480635 0.269811 0.783262 0.031 Uiso 1 1 calc R . . . .
C26 C 0.5917(6) 0.3340(5) 0.7360(2) 0.0225(15) Uani 1 1 d . . . . .
C27 C 0.5769(6) 0.2896(4) 0.6928(2) 0.0165(14) Uani 1 1 d . . . . .
C28 C 0.6874(6) 0.4348(5) 0.7569(2) 0.0268(17) Uani 1 1 d . . . . .
H28 H 0.696245 0.487442 0.735886 0.032 Uiso 1 1 calc R . . . .
O1 O 0.0016(6) 0.1946(5) 0.0216(2) 0.0612(19) Uani 1 1 d . . . . .
O2 O -0.0913(5) 0.2761(4) -0.01370(18) 0.0455(15) Uani 1 1 d . . . . .
O3 O 0.2499(6) 0.3569(6) 0.0445(2) 0.070(2) Uani 1 1 d . . . . .
O4 O 0.1778(6) 0.3408(6) 0.1061(2) 0.065(2) Uani 1 1 d . . . . .
O5 O 0.2013(4) 0.5763(4) 0.07471(15) 0.0311(12) Uani 1 1 d . . . . .
O6 O 0.1204(5) 0.6625(4) 0.10960(17) 0.0379(13) Uani 1 1 d . . . . .
N1 N 0.1193(5) 0.5833(4) 0.09351(18) 0.0255(14) Uani 1 1 d . . . . .
N2 N -0.0644(5) 0.4914(4) 0.12244(17) 0.0224(13) Uani 1 1 d . . . . .
N3 N -0.1436(5) 0.3925(4) 0.11897(18) 0.0242(13) Uani 1 1 d . . . . .
H3 H -0.208003 0.370115 0.133008 0.029 Uiso 1 1 calc R . . . .
N4 N -0.0155(6) 0.2698(5) 0.0148(2) 0.0371(16) Uani 1 1 d . . . . .
N5 N 0.1706(6) 0.3533(5) 0.0676(2) 0.0384(16) Uani 1 1 d . . . . .
C1 C 0.0619(6) 0.3674(5) 0.0447(2) 0.0248(16) Uani 1 1 d . . . . .
H1 H 0.091933 0.423689 0.025370 0.030 Uiso 1 1 calc R . . . .
C2 C -0.0097(5) 0.3925(5) 0.0762(2) 0.0176(14) Uani 1 1 d . . . . .
C3 C 0.0162(6) 0.4895(5) 0.0966(2) 0.0172(14) Uani 1 1 d . . . . .
C4 C -0.1140(6) 0.3320(5) 0.0920(2) 0.0249(16) Uani 1 1 d . . . . .
H4 H -0.157338 0.260696 0.085205 0.030 Uiso 1 1 calc R . . . .
O7 O -0.1051(6) 0.0797(6) 0.0970(2) 0.0613(18) Uani 1 1 d . . . . .
O8 O -0.1480(6) -0.0534(4) 0.0498(2) 0.0585(18) Uani 1 1 d . . . . .
O9 O -0.1278(5) -0.1708(4) 0.13230(17) 0.0380(13) Uani 1 1 d . . . . .
O10 O -0.0011(6) -0.1786(4) 0.0896(2) 0.0492(16) Uani 1 1 d . . . . .
O11 O 0.1436(4) 0.1700(4) 0.16985(16) 0.0302(12) Uani 1 1 d . . . . .
O12 O 0.3357(4) 0.2566(3) 0.16425(15) 0.0260(11) Uani 1 1 d . . . . .
N11 N 0.2721(5) 0.0712(4) 0.05512(17) 0.0229(13) Uani 1 1 d . . . . .
H11 H 0.314927 0.068845 0.033707 0.027 Uiso 1 1 calc R . . . .
N12 N 0.3129(5) 0.1455(4) 0.08902(18) 0.0211(13) Uani 1 1 d . . . . .
N13 N 0.2344(5) 0.1865(4) 0.15176(17) 0.0207(13) Uani 1 1 d . . . . .
N14 N -0.0959(6) 0.0007(5) 0.0839(2) 0.0346(16) Uani 1 1 d . . . . .
N15 N -0.0438(6) -0.1329(5) 0.1104(2) 0.0302(15) Uani 1 1 d . . . . .
C29 C 0.1607(6) 0.0016(5) 0.0571(2) 0.0244(16) Uani 1 1 d . . . . .
H29 H 0.115937 -0.057231 0.036452 0.029 Uiso 1 1 calc R . . . .
C30 C 0.2225(6) 0.1205(5) 0.1126(2) 0.0167(14) Uani 1 1 d . . . . .
C31 C 0.1221(6) 0.0301(5) 0.0942(2) 0.0189(15) Uani 1 1 d . . . . .
C32 C 0.0031(6) -0.0202(5) 0.1121(2) 0.0201(15) Uani 1 1 d . . . . .
H32 H 0.013198 0.009041 0.143811 0.024 Uiso 1 1 calc R . . . .
O13 O 0.2612(7) 0.2566(8) 0.2561(2) 0.095(3) Uani 1 1 d . . . . .
O14 O 0.4037(7) 0.3981(7) 0.2868(3) 0.080(2) Uani 1 1 d . . . . .
O15 O 0.4501(6) 0.2572(5) 0.33917(18) 0.0542(17) Uani 1 1 d . . . . .
O16 O 0.5878(6) 0.2194(5) 0.3090(2) 0.0509(16) Uani 1 1 d . . . . .
O17 O 0.6029(5) 0.2098(4) 0.14083(17) 0.0376(13) Uani 1 1 d . . . . .
O18 O 0.4926(5) 0.1410(4) 0.19209(18) 0.0387(13) Uani 1 1 d . . . . .
N6 N 0.6936(5) 0.3891(4) 0.18845(17) 0.0209(13) Uani 1 1 d . . . . .
N7 N 0.7086(5) 0.4675(4) 0.21826(18) 0.0282(14) Uani 1 1 d . . . . .
H7 H 0.761099 0.530232 0.217087 0.034 Uiso 1 1 calc R . . . .
N8 N 0.3674(7) 0.3140(7) 0.2699(3) 0.056(2) Uani 1 1 d . . . . .
N9 N 0.5060(7) 0.2506(5) 0.3081(2) 0.0416(17) Uani 1 1 d . . . . .
N10 N 0.5640(5) 0.2138(4) 0.1770(2) 0.0281(14) Uani 1 1 d . . . . .
C9 C 0.6058(6) 0.3123(5) 0.2023(2) 0.0208(15) Uani 1 1 d . . . . .
C10 C 0.5640(6) 0.3377(5) 0.2403(2) 0.0203(15) Uani 1 1 d . . . . .
C11 C 0.6360(6) 0.4403(5) 0.2495(2) 0.0258(16) Uani 1 1 d . . . . .
H11A H 0.633979 0.483603 0.273805 0.031 Uiso 1 1 calc R . . . .
C12 C 0.4630(7) 0.2704(6) 0.2626(2) 0.0327(19) Uani 1 1 d . . . . .
H12 H 0.420123 0.204090 0.243413 0.039 Uiso 1 1 calc R . . . .
O19 O 0.3358(4) -0.1044(3) 0.92225(14) 0.0214(10) Uani 1 1 d . . . . .
O20 O 0.2945(4) -0.0741(3) 0.98816(14) 0.0205(10) Uani 1 1 d . . . . .
O21 O 0.7045(5) 0.0838(4) 0.86682(19) 0.0422(14) Uani 1 1 d . . . . .
O22 O 0.6287(5) 0.1875(4) 0.84358(18) 0.0431(14) Uani 1 1 d . . . . .
O23 O 0.4037(5) 0.0281(5) 0.80785(16) 0.0469(15) Uani 1 1 d . . . . .
O24 O 0.3175(5) 0.0587(5) 0.86201(18) 0.0474(15) Uani 1 1 d . . . . .
O61 O 0.5570(8) 0.7176(6) 0.1294(2) 0.075(2) Uani 1 1 d . . . . .
O62 O 0.6228(6) 0.6307(5) 0.17083(19) 0.0531(16) Uani 1 1 d . . . . .
O63 O 0.6650(6) 0.7389(5) 0.0452(2) 0.0619(19) Uani 1 1 d . . . . .
O64 O 0.4959(8) 0.6061(5) 0.0369(2) 0.086(3) Uani 1 1 d . . . . .
O65 O 0.8095(5) 0.5822(4) 0.04482(18) 0.0386(13) Uani 1 1 d . . . . .
O66 O 0.7713(4) 0.4290(4) 0.01716(15) 0.0292(12) Uani 1 1 d . . . . .
N16 N 0.6225(5) 0.1121(4) 0.86132(18) 0.0263(14) Uani 1 1 d . . . . .
N17 N 0.4017(5) 0.0483(5) 0.84708(19) 0.0279(14) Uani 1 1 d . . . . .
N18 N 0.4629(5) 0.1158(4) 0.99607(17) 0.0184(12) Uani 1 1 d . . . . .
N19 N 0.3505(5) -0.0483(4) 0.95638(17) 0.0171(12) Uani 1 1 d . . . . .
N20 N 0.5521(5) 0.2028(4) 0.98718(17) 0.0177(12) Uani 1 1 d . . . . .
H20 H 0.586272 0.257792 1.006399 0.021 Uiso 1 1 calc R . . . .
N26 N 0.4975(5) 0.3464(4) 0.08908(18) 0.0236(13) Uani 1 1 d . . . . .
H26 H 0.442007 0.288145 0.094607 0.028 Uiso 1 1 calc R . . . .
N27 N 0.5833(5) 0.3542(4) 0.06293(18) 0.0217(13) Uani 1 1 d . . . . .
N28 N 0.7484(5) 0.4903(5) 0.0402(2) 0.0270(14) Uani 1 1 d . . . . .
N29 N 0.5980(7) 0.6588(5) 0.0552(2) 0.0357(16) Uani 1 1 d . . . . .
N30 N 0.6023(6) 0.6585(5) 0.1351(2) 0.0322(15) Uani 1 1 d . . . . .
C17 C 0.4405(6) 0.0542(5) 0.95854(19) 0.0147(14) Uani 1 1 d . . . . .
C18 C 0.5122(5) 0.0995(4) 0.92581(19) 0.0132(13) Uani 1 1 d . . . . .
C19 C 0.5094(6) 0.0534(5) 0.8804(2) 0.0198(15) Uani 1 1 d . . . . .
H19 H 0.503349 -0.016996 0.882676 0.024 Uiso 1 1 calc R . . . .
C20 C 0.5834(6) 0.1972(5) 0.9463(2) 0.0201(15) Uani 1 1 d . . . . .
H20A H 0.643231 0.250192 0.933704 0.024 Uiso 1 1 calc R . . . .
C21 C 0.6461(6) 0.6221(5) 0.0960(2) 0.0234(16) Uani 1 1 d . . . . .
H21 H 0.737907 0.653709 0.100472 0.028 Uiso 1 1 calc R . . . .
C22 C 0.6020(6) 0.5099(5) 0.0908(2) 0.0219(15) Uani 1 1 d . . . . .
C23 C 0.5051(6) 0.4364(5) 0.1058(2) 0.0199(15) Uani 1 1 d . . . . .
H23 H 0.452670 0.447361 0.124717 0.024 Uiso 1 1 calc R . . . .
C24 C 0.6466(6) 0.4539(5) 0.0646(2) 0.0187(15) Uani 1 1 d . . . . .
O25 O 0.0012(6) 0.7132(5) 0.82591(19) 0.0524(17) Uani 1 1 d . . . . .
O26 O 0.1809(6) 0.8225(5) 0.81924(19) 0.0589(18) Uani 1 1 d . . . . .
O27 O 0.0748(8) 0.6285(5) 0.7428(3) 0.072(2) Uani 1 1 d . . . . .
O28 O -0.1058(7) 0.6170(5) 0.7155(2) 0.074(2) Uani 1 1 d . . . . .
O29 O 0.0554(5) 0.9696(4) 0.78929(16) 0.0386(14) Uani 1 1 d . . . . .
O30 O 0.2025(5) 1.1044(4) 0.77116(16) 0.0311(12) Uani 1 1 d . . . . .
N21 N 0.0767(7) 0.7685(5) 0.8047(2) 0.0348(16) Uani 1 1 d . . . . .
N22 N -0.0047(8) 0.6614(6) 0.7366(3) 0.052(2) Uani 1 1 d . . . . .
N23 N 0.1407(5) 1.0136(4) 0.76810(17) 0.0216(13) Uani 1 1 d . . . . .
N24 N 0.2443(5) 0.9900(4) 0.70921(17) 0.0201(12) Uani 1 1 d . . . . .
N25 N 0.2467(5) 0.9086(4) 0.68601(18) 0.0271(14) Uani 1 1 d . . . . .
H25A H 0.292257 0.913440 0.664719 0.033 Uiso 1 1 calc R . . . .
C5 C 0.0255(7) 0.7683(5) 0.7560(2) 0.0262(16) Uani 1 1 d . . . . .
H5 H -0.050270 0.781415 0.754242 0.031 Uiso 1 1 calc R . . . .
C6 C 0.1179(6) 0.8419(5) 0.7323(2) 0.0224(16) Uani 1 1 d . . . . .
C7 C 0.1738(6) 0.8206(5) 0.6984(2) 0.0266(17) Uani 1 1 d . . . . .
H7A H 0.162340 0.755152 0.686136 0.032 Uiso 1 1 calc R . . . .
C8 C 0.1674(6) 0.9482(5) 0.7371(2) 0.0198(15) Uani 1 1 d . . . . .
O31 O 0.2871(7) 1.0580(5) 0.2684(3) 0.093(3) Uani 1 1 d . . . . .
O32 O 0.1839(5) 0.9922(4) 0.2025(2) 0.0464(15) Uani 1 1 d . . . . .
O33 O 0.3338(6) 0.8780(5) 0.2609(2) 0.0615(18) Uani 1 1 d . . . . .
O34 O 0.2430(6) 0.8359(5) 0.3194(2) 0.0557(17) Uani 1 1 d . . . . .
O35 O -0.0857(4) 0.8225(3) 0.29734(15) 0.0281(12) Uani 1 1 d . . . . .
O36 O -0.2322(4) 0.6789(4) 0.26964(15) 0.0285(12) Uani 1 1 d . . . . .
N36 N -0.0153(5) 0.6785(4) 0.18101(18) 0.0233(13) Uani 1 1 d . . . . .
H36 H -0.020980 0.637340 0.157555 0.028 Uiso 1 1 calc R . . . .
N37 N -0.1052(5) 0.6605(4) 0.20630(17) 0.0219(13) Uani 1 1 d . . . . .
N38 N -0.1320(5) 0.7458(4) 0.27033(17) 0.0208(13) Uani 1 1 d . . . . .
N39 N 0.2532(6) 0.8687(5) 0.2847(3) 0.0459(19) Uani 1 1 d . . . . .
N40 N 0.2101(7) 0.9889(5) 0.2418(3) 0.0465(19) Uani 1 1 d . . . . .
C33 C 0.0830(6) 0.7642(5) 0.1947(2) 0.0234(16) Uani 1 1 d . . . . .
H33A H 0.155126 0.790615 0.181027 0.028 Uiso 1 1 calc R . . . .
C34 C 0.0607(6) 0.8074(5) 0.2321(2) 0.0218(15) Uani 1 1 d . . . . .
C35 C 0.1475(6) 0.8956(5) 0.2629(2) 0.0286(17) Uani 1 1 d . . . . .
H35 H 0.104170 0.910345 0.286847 0.034 Uiso 1 1 calc R . . . .
C36 C -0.0577(6) 0.7393(5) 0.2373(2) 0.0173(14) Uani 1 1 d . . . . .
O37 O 0.7632(5) 0.2328(4) 0.39702(16) 0.0337(13) Uani 1 1 d . . . . .
O38 O 0.6299(4) 0.2778(3) 0.42375(15) 0.0281(11) Uani 1 1 d . . . . .
O39 O 0.3181(6) 0.2336(5) 0.4339(2) 0.0544(17) Uani 1 1 d . . . . .
O40 O 0.2678(5) 0.0991(5) 0.38627(19) 0.0513(16) Uani 1 1 d . . . . .
O41 O 0.2287(5) 0.0441(4) 0.47934(18) 0.0411(14) Uani 1 1 d . . . . .
O42 O 0.3934(5) 0.0341(4) 0.51094(16) 0.0388(14) Uani 1 1 d . . . . .
N51 N 0.5008(5) -0.0462(4) 0.38498(17) 0.0201(13) Uani 1 1 d . . . . .
H51 H 0.490702 -0.105641 0.372302 0.024 Uiso 1 1 calc R . . . .
N52 N 0.5990(5) 0.0408(4) 0.38226(18) 0.0224(13) Uani 1 1 d . . . . .
N53 N 0.6636(5) 0.2146(4) 0.40924(17) 0.0222(13) Uani 1 1 d . . . . .
N54 N 0.3379(6) 0.0620(4) 0.4828(2) 0.0287(14) Uani 1 1 d . . . . .
N55 N 0.3269(6) 0.1561(5) 0.4204(2) 0.0359(16) Uani 1 1 d . . . . .
C45 C 0.4207(6) -0.0328(5) 0.4089(2) 0.0235(16) Uani 1 1 d . . . . .
H45 H 0.346052 -0.083879 0.414686 0.028 Uiso 1 1 calc R . . . .
C46 C 0.4663(6) 0.0683(5) 0.4234(2) 0.0181(14) Uani 1 1 d . . . . .
C47 C 0.5765(6) 0.1100(5) 0.4053(2) 0.0188(15) Uani 1 1 d . . . . .
C48 C 0.4129(6) 0.1245(5) 0.4499(2) 0.0241(16) Uani 1 1 d . . . . .
H48 H 0.480936 0.186511 0.466713 0.029 Uiso 1 1 calc R . . . .
O43 O -0.1855(4) 0.2493(3) 0.57956(15) 0.0242(11) Uani 1 1 d . . . . .
O44 O -0.1910(4) 0.1906(3) 0.51091(16) 0.0277(11) Uani 1 1 d . . . . .
O45 O 0.0006(6) 0.3768(5) 0.68606(18) 0.0510(16) Uani 1 1 d . . . . .
O46 O 0.0865(5) 0.3315(4) 0.63472(17) 0.0397(14) Uani 1 1 d . . . . .
O47 O 0.0132(5) 0.6066(4) 0.63274(18) 0.0353(13) Uani 1 1 d . . . . .
O48 O 0.1664(5) 0.5732(4) 0.65908(18) 0.0380(13) Uani 1 1 d . . . . .
N46 N 0.0633(5) 0.5499(4) 0.63862(18) 0.0231(13) Uani 1 1 d . . . . .
N47 N 0.0983(5) 0.4494(4) 0.50931(17) 0.0179(12) Uani 1 1 d . . . . .
H47 H 0.145908 0.477383 0.489369 0.021 Uiso 1 1 calc R . . . .
N48 N 0.0043(5) 0.3570(4) 0.50140(17) 0.0180(12) Uani 1 1 d . . . . .
N49 N -0.1480(5) 0.2550(4) 0.54307(18) 0.0203(13) Uani 1 1 d . . . . .
N50 N 0.0312(6) 0.3777(4) 0.6491(2) 0.0281(14) Uani 1 1 d . . . . .
C37 C 0.1117(6) 0.4942(5) 0.5508(2) 0.0212(15) Uani 1 1 d . . . . .
H37 H 0.173358 0.558549 0.563072 0.025 Uiso 1 1 calc R . . . .
C38 C 0.0204(6) 0.4306(4) 0.5724(2) 0.0156(14) Uani 1 1 d . . . . .
C39 C -0.0439(6) 0.3478(4) 0.5393(2) 0.0157(14) Uani 1 1 d . . . . .
C40 C -0.0075(6) 0.4426(5) 0.6183(2) 0.0213(15) Uani 1 1 d . . . . .
H40 H -0.097366 0.423933 0.617190 0.026 Uiso 1 1 calc R . . . .
O49 O 0.4871(4) 0.6967(4) 0.47184(16) 0.0302(12) Uani 1 1 d . . . . .
O50 O 0.2988(4) 0.6475(4) 0.48443(15) 0.0261(11) Uani 1 1 d . . . . .
O51 O 0.7363(5) 0.6516(4) 0.4584(2) 0.0473(16) Uani 1 1 d . . . . .
O52 O 0.6062(5) 0.5002(5) 0.46633(19) 0.0459(15) Uani 1 1 d . . . . .
O53 O 0.5552(6) 0.5733(5) 0.33274(19) 0.0573(18) Uani 1 1 d . . . . .
O54 O 0.6517(6) 0.5002(6) 0.37069(19) 0.0606(19) Uani 1 1 d . . . . .
N41 N 0.5923(5) 0.5497(4) 0.36758(19) 0.0271(14) Uani 1 1 d . . . . .
N42 N 0.6399(5) 0.5772(5) 0.44836(19) 0.0257(14) Uani 1 1 d . . . . .
N43 N 0.2384(5) 0.4019(4) 0.40464(18) 0.0212(13) Uani 1 1 d . . . . .
H43 H 0.174619 0.344274 0.395625 0.025 Uiso 1 1 calc R . . . .
N44 N 0.2356(5) 0.4738(4) 0.43320(16) 0.0166(12) Uani 1 1 d . . . . .
N45 N 0.3789(5) 0.6360(4) 0.46606(17) 0.0206(13) Uani 1 1 d . . . . .
C41 C 0.3479(6) 0.4258(5) 0.3909(2) 0.0193(15) Uani 1 1 d . . . . .
H41 H 0.368671 0.384599 0.370794 0.023 Uiso 1 1 calc R . . . .
C42 C 0.4248(6) 0.5216(5) 0.4114(2) 0.0191(15) Uani 1 1 d . . . . .
C43 C 0.3485(6) 0.5465(5) 0.4367(2) 0.0178(15) Uani 1 1 d . . . . .
C44 C 0.5538(6) 0.5840(5) 0.4090(2) 0.0196(15) Uani 1 1 d . . . . .
H44 H 0.565786 0.656190 0.408092 0.024 Uiso 1 1 calc R . . . .
O55 O 0.9579(6) -0.1417(5) 0.4506(2) 0.0568(18) Uani 1 1 d . . . . .
O56 O 1.0759(6) -0.1065(5) 0.3989(2) 0.0563(17) Uani 1 1 d . . . . .
O57 O 0.7143(5) -0.1077(4) 0.41470(19) 0.0434(14) Uani 1 1 d . . . . .
O58 O 0.7393(5) -0.2265(4) 0.37686(18) 0.0378(13) Uani 1 1 d . . . . .
O59 O 1.1342(4) 0.2079(3) 0.33308(15) 0.0291(12) Uani 1 1 d . . . . .
O60 O 1.0439(4) 0.0439(4) 0.32140(15) 0.0271(11) Uani 1 1 d . . . . .
N56 N 0.7741(5) -0.1401(5) 0.3942(2) 0.0276(14) Uani 1 1 d . . . . .
N57 N 0.9844(6) -0.1124(5) 0.4156(2) 0.0346(16) Uani 1 1 d . . . . .
N58 N 0.9748(5) 0.1816(4) 0.44087(18) 0.0222(13) Uani 1 1 d . . . . .
H58 H 0.972997 0.225865 0.461542 0.027 Uiso 1 1 calc R . . . .
N59 N 1.0347(5) 0.2084(4) 0.40633(17) 0.0164(12) Uani 1 1 d . . . . .
N60 N 1.0696(5) 0.1248(4) 0.34373(18) 0.0215(13) Uani 1 1 d . . . . .
C13 C 0.9034(6) -0.0710(5) 0.3894(2) 0.0210(15) Uani 1 1 d . . . . .
H13 H 0.912877 -0.077713 0.357105 0.025 Uiso 1 1 calc R . . . .
C14 C 0.9426(6) 0.0374(5) 0.4041(2) 0.0207(15) Uani 1 1 d . . . . .
C15 C 0.9173(6) 0.0814(5) 0.4417(2) 0.0229(16) Uani 1 1 d . . . . .
H15 H 0.869052 0.047209 0.463342 0.027 Uiso 1 1 calc R . . . .
C16 C 1.0169(6) 0.1223(5) 0.3841(2) 0.0166(14) Uani 1 1 d . . . . .

loop_
_atom_site_aniso_label
_atom_site_aniso_U_11
_atom_site_aniso_U_22
_atom_site_aniso_U_33
_atom_site_aniso_U_23
_atom_site_aniso_U_13
_atom_site_aniso_U_12
O00A 0.026(3) 0.018(3) 0.029(3) 0.006(2) 0.007(2) 0.001(2)
O006 0.047(3) 0.024(3) 0.019(3) 0.001(2) 0.008(2) 0.016(2)
O67 0.113(6) 0.060(4) 0.034(4) 0.007(3) 0.002(4) 0.027(4)
O68 0.090(5) 0.044(4) 0.067(5) 0.004(3) 0.035(4) 0.031(4)
O69 0.068(5) 0.058(5) 0.069(5) 0.004(4) -0.026(4) 0.004(4)
O70 0.046(4) 0.047(4) 0.053(4) 0.011(3) 0.005(3) 0.020(3)
N31 0.077(6) 0.022(4) 0.029(4) -0.001(3) 0.006(4) 0.004(4)
N32 0.043(5) 0.036(4) 0.048(4) -0.007(4) -0.011(4) 0.010(4)
N33 0.019(3) 0.025(3) 0.029(3) 0.002(3) 0.013(3) 0.005(3)
N34 0.032(3) 0.012(3) 0.016(3) 0.002(2) 0.007(2) 0.005(3)
N35 0.028(3) 0.022(3) 0.022(3) 0.008(3) 0.003(3) 0.011(3)
C25 0.034(4) 0.019(4) 0.020(4) -0.005(3) 0.003(3) 0.007(3)
C26 0.026(4) 0.016(3) 0.019(3) -0.001(3) -0.004(3) 0.004(3)
C27 0.019(4) 0.009(3) 0.021(3) 0.000(3) 0.002(3) 0.006(3)
C28 0.030(4) 0.022(4) 0.023(4) -0.004(3) -0.006(3) 0.008(3)
O1 0.070(5) 0.033(4) 0.075(5) -0.017(3) -0.007(4) 0.023(3)
O2 0.041(4) 0.053(4) 0.026(3) -0.005(3) -0.007(3) 0.007(3)
O3 0.045(4) 0.129(7) 0.041(4) -0.006(4) 0.006(3) 0.044(4)
O4 0.067(5) 0.116(6) 0.040(4) 0.029(4) 0.012(3) 0.062(5)
O5 0.028(3) 0.031(3) 0.023(3) -0.002(2) 0.013(2) -0.001(2)
O6 0.045(3) 0.022(3) 0.037(3) -0.010(2) 0.018(3) 0.002(2)
N1 0.028(4) 0.019(3) 0.015(3) -0.002(2) 0.006(3) -0.006(3)
N2 0.017(3) 0.024(3) 0.015(3) -0.002(2) 0.000(2) -0.001(3)
N3 0.018(3) 0.030(3) 0.019(3) 0.006(3) 0.009(2) 0.002(3)
N4 0.028(4) 0.041(4) 0.035(4) -0.003(3) 0.010(3) 0.007(3)
N5 0.034(4) 0.041(4) 0.036(4) -0.009(3) -0.002(3) 0.015(3)
C1 0.019(4) 0.026(4) 0.027(4) -0.004(3) -0.001(3) 0.008(3)
C2 0.010(3) 0.016(3) 0.020(3) -0.001(3) -0.002(3) 0.000(3)
C3 0.020(4) 0.011(3) 0.014(3) -0.003(3) 0.001(3) 0.000(3)
C4 0.024(4) 0.023(4) 0.021(4) 0.007(3) -0.002(3) 0.003(3)
O7 0.062(4) 0.084(5) 0.058(4) 0.015(4) 0.008(3) 0.050(4)
O8 0.064(4) 0.039(4) 0.047(4) 0.005(3) -0.023(3) 0.003(3)
O9 0.035(3) 0.024(3) 0.039(3) 0.002(2) 0.009(3) -0.004(2)
O10 0.058(4) 0.024(3) 0.066(4) 0.000(3) 0.035(3) 0.011(3)
O11 0.029(3) 0.028(3) 0.030(3) -0.004(2) 0.013(2) 0.007(2)
O12 0.027(3) 0.015(2) 0.027(3) -0.005(2) 0.002(2) 0.002(2)
N11 0.022(3) 0.022(3) 0.017(3) -0.005(2) 0.009(2) 0.000(3)
N12 0.019(3) 0.022(3) 0.021(3) 0.000(2) 0.006(2) 0.007(3)
N13 0.025(3) 0.016(3) 0.018(3) -0.001(2) 0.004(3) 0.006(3)
N14 0.033(4) 0.031(4) 0.037(4) 0.013(3) 0.006(3) 0.009(3)
N15 0.029(4) 0.024(3) 0.032(4) 0.002(3) 0.009(3) 0.004(3)
C29 0.023(4) 0.023(4) 0.019(4) -0.002(3) 0.001(3) 0.001(3)
C30 0.021(4) 0.012(3) 0.013(3) -0.003(3) -0.001(3) 0.004(3)
C31 0.020(4) 0.020(4) 0.014(3) 0.003(3) 0.000(3) 0.007(3)
C32 0.022(4) 0.016(3) 0.021(3) 0.004(3) 0.003(3) 0.007(3)
O13 0.049(5) 0.158(9) 0.057(5) -0.005(5) 0.007(4) 0.023(5)
O14 0.081(6) 0.081(6) 0.090(6) 0.018(5) 0.019(5) 0.044(5)
O15 0.065(4) 0.079(5) 0.030(3) 0.012(3) 0.020(3) 0.037(4)
O16 0.058(4) 0.063(4) 0.056(4) 0.025(3) 0.023(3) 0.043(4)
O17 0.045(3) 0.035(3) 0.034(3) -0.013(2) 0.006(3) 0.019(3)
O18 0.038(3) 0.015(3) 0.055(4) 0.003(2) 0.016(3) 0.000(2)
N6 0.018(3) 0.022(3) 0.018(3) -0.001(2) 0.003(2) 0.003(2)
N7 0.032(4) 0.022(3) 0.021(3) 0.001(3) 0.006(3) 0.000(3)
N8 0.042(5) 0.052(5) 0.054(5) 0.005(4) 0.009(4) -0.001(4)
N9 0.040(4) 0.037(4) 0.035(4) 0.003(3) 0.004(3) 0.003(3)
N10 0.022(3) 0.025(3) 0.035(4) -0.004(3) -0.002(3) 0.009(3)
C9 0.018(4) 0.020(4) 0.018(3) 0.003(3) 0.001(3) 0.002(3)
C10 0.013(3) 0.020(4) 0.021(3) -0.002(3) 0.002(3) -0.001(3)
C11 0.029(4) 0.022(4) 0.020(4) -0.003(3) 0.002(3) 0.004(3)
C12 0.023(4) 0.049(5) 0.019(4) 0.008(3) 0.003(3) 0.006(4)
O19 0.024(3) 0.014(2) 0.016(2) -0.0063(19) 0.0018(19) -0.001(2)
O20 0.024(3) 0.021(2) 0.016(2) 0.0027(19) 0.006(2) 0.007(2)
O21 0.031(3) 0.048(4) 0.057(4) 0.008(3) 0.014(3) 0.024(3)
O22 0.049(4) 0.036(3) 0.044(3) 0.026(3) 0.018(3) 0.011(3)
O23 0.060(4) 0.065(4) 0.017(3) -0.010(3) -0.005(3) 0.031(3)
O24 0.043(4) 0.074(5) 0.035(3) 0.005(3) 0.005(3) 0.034(3)
O61 0.120(7) 0.090(6) 0.067(5) 0.031(4) 0.037(4) 0.088(5)
O62 0.064(4) 0.074(5) 0.028(3) 0.006(3) 0.000(3) 0.037(4)
O63 0.059(4) 0.063(4) 0.078(5) 0.050(4) 0.025(4) 0.031(4)
O64 0.113(6) 0.038(4) 0.072(5) -0.002(3) -0.065(5) 0.018(4)
O65 0.035(3) 0.026(3) 0.049(3) 0.010(3) 0.022(3) 0.001(2)
O66 0.032(3) 0.037(3) 0.022(3) 0.002(2) 0.005(2) 0.018(2)
N16 0.023(3) 0.029(3) 0.022(3) 0.000(3) 0.007(3) 0.005(3)
N17 0.025(3) 0.036(4) 0.020(3) -0.003(3) 0.005(3) 0.010(3)
N18 0.017(3) 0.013(3) 0.023(3) -0.001(2) 0.006(2) 0.004(2)
N19 0.016(3) 0.019(3) 0.020(3) 0.004(3) 0.002(2) 0.011(2)
N20 0.019(3) 0.011(3) 0.023(3) 0.004(2) 0.003(2) 0.005(2)
N26 0.023(3) 0.021(3) 0.021(3) 0.004(2) 0.000(3) 0.004(3)
N27 0.023(3) 0.018(3) 0.020(3) -0.001(2) 0.003(2) 0.004(3)
N28 0.020(3) 0.027(3) 0.029(3) 0.007(3) 0.002(3) 0.004(3)
N29 0.058(5) 0.028(4) 0.030(4) 0.009(3) 0.005(3) 0.027(4)
N30 0.033(4) 0.023(3) 0.038(4) 0.001(3) 0.004(3) 0.008(3)
C17 0.016(3) 0.015(3) 0.011(3) 0.001(3) 0.001(3) 0.004(3)
C18 0.016(3) 0.015(3) 0.008(3) 0.000(2) -0.001(2) 0.007(3)
C19 0.020(4) 0.025(4) 0.011(3) 0.002(3) -0.002(3) 0.007(3)
C20 0.025(4) 0.016(3) 0.019(3) 0.003(3) 0.002(3) 0.008(3)
C21 0.023(4) 0.019(4) 0.028(4) 0.001(3) 0.004(3) 0.009(3)
C22 0.027(4) 0.018(4) 0.018(3) 0.002(3) 0.000(3) 0.008(3)
C23 0.022(4) 0.015(3) 0.021(3) -0.003(3) 0.001(3) 0.006(3)
C24 0.016(3) 0.021(4) 0.015(3) -0.001(3) -0.001(3) 0.005(3)
O25 0.065(4) 0.076(5) 0.040(3) 0.031(3) 0.026(3) 0.046(4)
O26 0.058(4) 0.074(5) 0.032(3) 0.011(3) -0.010(3) 0.018(4)
O27 0.094(6) 0.058(5) 0.085(5) 0.014(4) 0.040(5) 0.045(4)
O28 0.076(5) 0.042(4) 0.070(5) 0.005(4) -0.005(4) -0.007(4)
O29 0.033(3) 0.051(4) 0.028(3) -0.004(3) 0.017(2) 0.012(3)
O30 0.040(3) 0.018(3) 0.035(3) 0.003(2) 0.009(2) 0.011(2)
N21 0.042(4) 0.034(4) 0.032(4) 0.010(3) 0.006(3) 0.018(3)
N22 0.062(6) 0.032(4) 0.047(5) 0.011(4) 0.022(4) 0.001(4)
N23 0.021(3) 0.029(3) 0.015(3) -0.001(3) 0.001(2) 0.011(3)
N24 0.020(3) 0.017(3) 0.019(3) -0.001(2) 0.005(2) 0.004(2)
N25 0.030(3) 0.021(3) 0.022(3) -0.007(3) 0.008(3) 0.002(3)
C5 0.029(4) 0.021(4) 0.023(4) 0.007(3) 0.005(3) 0.004(3)
C6 0.021(4) 0.023(4) 0.017(3) 0.004(3) 0.004(3) 0.002(3)
C7 0.034(4) 0.016(4) 0.022(4) 0.000(3) 0.008(3) 0.002(3)
C8 0.018(4) 0.020(3) 0.017(3) 0.001(3) 0.001(3) 0.004(3)
O31 0.096(6) 0.041(4) 0.091(6) -0.015(4) 0.044(5) -0.030(4)
O32 0.043(4) 0.034(3) 0.063(4) 0.019(3) 0.005(3) 0.015(3)
O33 0.036(4) 0.086(5) 0.058(4) 0.002(4) 0.008(3) 0.020(4)
O34 0.058(4) 0.058(4) 0.042(4) 0.000(3) 0.000(3) 0.017(3)
O35 0.037(3) 0.021(3) 0.020(2) -0.004(2) 0.007(2) 0.005(2)
O36 0.021(3) 0.026(3) 0.030(3) 0.003(2) 0.010(2) 0.000(2)
N36 0.026(3) 0.022(3) 0.019(3) -0.004(2) 0.007(3) 0.006(3)
N37 0.026(3) 0.020(3) 0.016(3) -0.002(2) 0.005(2) 0.007(3)
N38 0.027(3) 0.019(3) 0.013(3) -0.002(2) 0.004(2) 0.005(3)
N39 0.026(4) 0.044(4) 0.047(5) -0.001(4) -0.001(4) -0.004(3)
N40 0.043(5) 0.032(4) 0.056(5) 0.005(4) 0.010(4) 0.005(4)
C33 0.023(4) 0.022(4) 0.020(4) 0.001(3) 0.004(3) 0.004(3)
C34 0.020(4) 0.018(3) 0.024(4) 0.004(3) 0.000(3) 0.004(3)
C35 0.025(4) 0.023(4) 0.036(4) -0.003(3) 0.008(3) 0.007(3)
C36 0.018(4) 0.014(3) 0.016(3) 0.000(3) 0.000(3) 0.004(3)
O37 0.028(3) 0.034(3) 0.029(3) 0.005(2) 0.009(2) 0.002(2)
O38 0.035(3) 0.017(3) 0.026(3) -0.003(2) 0.006(2) 0.005(2)
O39 0.061(4) 0.046(4) 0.077(5) 0.021(3) 0.023(3) 0.039(3)
O40 0.052(4) 0.076(5) 0.029(3) 0.000(3) -0.009(3) 0.034(4)
O41 0.033(3) 0.048(4) 0.047(3) 0.016(3) 0.020(3) 0.018(3)
O42 0.053(4) 0.048(4) 0.023(3) 0.008(3) 0.005(3) 0.028(3)
N51 0.029(3) 0.012(3) 0.017(3) -0.003(2) 0.006(2) 0.006(3)
N52 0.025(3) 0.020(3) 0.018(3) 0.003(2) 0.005(2) 0.004(3)
N53 0.027(4) 0.019(3) 0.008(3) 0.001(2) 0.000(2) -0.002(3)
N54 0.036(4) 0.029(3) 0.025(3) 0.002(3) 0.007(3) 0.017(3)
N55 0.038(4) 0.038(4) 0.044(4) 0.017(3) 0.019(3) 0.023(3)
C45 0.023(4) 0.018(4) 0.023(4) -0.002(3) 0.000(3) 0.003(3)
C46 0.020(4) 0.015(3) 0.013(3) -0.002(3) -0.005(3) 0.003(3)
C47 0.015(3) 0.017(3) 0.017(3) 0.003(3) -0.002(3) 0.000(3)
C48 0.025(4) 0.025(4) 0.025(4) 0.007(3) 0.005(3) 0.013(3)
O43 0.028(3) 0.017(2) 0.025(3) 0.005(2) 0.013(2) 0.004(2)
O44 0.025(3) 0.018(3) 0.032(3) -0.005(2) 0.002(2) 0.002(2)
O45 0.082(5) 0.071(4) 0.026(3) 0.023(3) 0.028(3) 0.050(4)
O46 0.061(4) 0.042(3) 0.030(3) 0.009(3) 0.006(3) 0.036(3)
O47 0.036(3) 0.023(3) 0.048(3) -0.004(2) -0.003(3) 0.016(3)
O48 0.028(3) 0.036(3) 0.046(3) -0.006(3) -0.010(3) 0.014(3)
N46 0.026(4) 0.025(3) 0.019(3) -0.002(3) 0.007(3) 0.011(3)
N47 0.019(3) 0.020(3) 0.016(3) 0.004(2) 0.008(2) 0.008(2)
N48 0.019(3) 0.013(3) 0.022(3) 0.004(2) 0.003(2) 0.006(2)
N49 0.020(3) 0.019(3) 0.023(3) 0.002(3) 0.002(3) 0.010(3)
N50 0.036(4) 0.023(3) 0.028(4) 0.006(3) 0.006(3) 0.015(3)
C37 0.019(4) 0.021(4) 0.026(4) 0.005(3) 0.005(3) 0.009(3)
C38 0.018(3) 0.009(3) 0.016(3) -0.002(3) -0.002(3) 0.004(3)
C39 0.015(3) 0.009(3) 0.022(3) 0.000(3) 0.005(3) 0.003(3)
C40 0.020(4) 0.019(4) 0.022(4) 0.002(3) -0.002(3) 0.006(3)
O49 0.029(3) 0.023(3) 0.029(3) -0.007(2) -0.001(2) 0.002(2)
O50 0.035(3) 0.029(3) 0.020(2) 0.001(2) 0.009(2) 0.018(2)
O51 0.022(3) 0.041(3) 0.067(4) -0.005(3) -0.018(3) 0.009(3)
O52 0.036(3) 0.057(4) 0.046(3) 0.034(3) 0.004(3) 0.017(3)
O53 0.087(5) 0.079(5) 0.028(3) 0.017(3) 0.014(3) 0.053(4)
O54 0.069(4) 0.108(6) 0.040(4) 0.001(4) 0.014(3) 0.071(5)
N41 0.024(3) 0.029(3) 0.024(3) 0.003(3) 0.008(3) 0.005(3)
N42 0.019(3) 0.032(4) 0.027(3) -0.002(3) -0.005(3) 0.013(3)
N43 0.019(3) 0.016(3) 0.023(3) 0.002(2) 0.005(2) 0.002(2)
N44 0.020(3) 0.015(3) 0.011(3) -0.002(2) 0.003(2) 0.003(2)
N45 0.027(4) 0.019(3) 0.014(3) -0.002(2) 0.000(2) 0.008(3)
C41 0.020(4) 0.017(3) 0.021(3) 0.002(3) 0.007(3) 0.007(3)
C42 0.024(4) 0.013(3) 0.017(3) 0.003(3) -0.002(3) 0.006(3)
C43 0.015(3) 0.018(3) 0.017(3) 0.007(3) 0.000(3) 0.003(3)
C44 0.015(3) 0.022(4) 0.021(3) 0.002(3) 0.007(3) 0.007(3)
O55 0.054(4) 0.048(4) 0.051(4) 0.020(3) -0.012(3) 0.005(3)
O56 0.044(4) 0.047(4) 0.085(5) -0.002(3) 0.013(4) 0.026(3)
O57 0.031(3) 0.037(3) 0.056(4) -0.009(3) 0.015(3) 0.007(3)
O58 0.038(3) 0.019(3) 0.048(3) -0.002(2) 0.014(3) 0.002(2)
O59 0.029(3) 0.023(3) 0.026(3) 0.006(2) 0.008(2) 0.000(2)
O60 0.031(3) 0.025(3) 0.023(3) -0.006(2) 0.005(2) 0.010(2)
N56 0.030(4) 0.024(4) 0.027(3) 0.004(3) 0.006(3) 0.009(3)
N57 0.033(4) 0.024(3) 0.035(4) -0.002(3) -0.011(3) 0.005(3)
N58 0.028(3) 0.017(3) 0.023(3) 0.000(2) 0.011(3) 0.009(3)
N59 0.018(3) 0.013(3) 0.019(3) 0.003(2) 0.003(2) 0.007(2)
N60 0.020(3) 0.019(3) 0.021(3) 0.002(3) 0.001(2) 0.005(3)
C13 0.025(4) 0.012(3) 0.022(4) -0.004(3) 0.005(3) 0.003(3)
C14 0.020(4) 0.011(3) 0.026(4) 0.003(3) 0.001(3) 0.002(3)
C15 0.027(4) 0.016(4) 0.018(3) -0.002(3) 0.009(3) 0.000(3)
C16 0.016(3) 0.016(3) 0.018(3) 0.001(3) 0.004(3) 0.007(3)

loop_
_atom_type_symbol
_atom_type_description
_atom_type_scat_dispersion_real
_atom_type_scat_dispersion_imag
_atom_type_scat_source
C C 0.0033 0.0016 'International Tables Vol C Tables 4.2.6.8 and 6.1.1.4'
H H 0.0000 0.0000 'International Tables Vol C Tables 4.2.6.8 and 6.1.1.4'
N N 0.0061 0.0033 'International Tables Vol C Tables 4.2.6.8 and 6.1.1.4'
O O 0.0106 0.0060 'International Tables Vol C Tables 4.2.6.8 and 6.1.1.4'

loop_
_geom_angle_atom_site_label_1
_geom_angle_atom_site_label_2
_geom_angle_atom_site_label_3
_geom_angle
_geom_angle_site_symmetry_1
_geom_angle_site_symmetry_3
_geom_angle_publ_flag
O67 N31 C28 117.8(8) . . ?
O68 N31 O67 125.6(8) . . ?
O68 N31 C28 116.2(7) . . ?
O69 N32 O70 124.8(8) . . ?
O69 N32 C28 117.4(7) . . ?
O70 N32 C28 117.6(6) . . ?
N34 N33 C25 112.3(6) . . ?
C27 N34 N33 103.6(5) . . ?
O00A N35 O006 124.5(6) . . ?
O00A N35 C27 117.2(5) . . ?
O006 N35 C27 118.2(5) . . ?
N33 C25 C26 107.3(6) . . ?
C25 C26 C27 102.9(6) . . ?
C25 C26 C28 129.6(6) . . ?
C27 C26 C28 127.5(6) . . ?
N34 C27 N35 118.0(5) . . ?
N34 C27 C26 113.9(6) . . ?
C26 C27 N35 128.2(6) . . ?
N31 C28 N32 103.9(6) . . ?
C26 C28 N31 110.4(6) . . ?
C26 C28 N32 111.4(6) . . ?
O5 N1 C3 116.2(6) . . ?
O6 N1 O5 124.7(6) . . ?
O6 N1 C3 119.2(6) . . ?
C3 N2 N3 102.5(5) . . ?
C4 N3 N2 113.3(5) . . ?
O1 N4 O2 126.8(7) . . ?
O1 N4 C1 118.6(7) . . ?
O2 N4 C1 114.6(7) . . ?
O3 N5 C1 116.5(7) . . ?
O4 N5 O3 123.2(7) . . ?
O4 N5 C1 120.3(7) . . ?
N5 C1 N4 106.2(6) . . ?
C2 C1 N4 111.6(5) . . ?
C2 C1 N5 113.5(6) . . ?
C3 C2 C1 125.9(6) . . ?
C4 C2 C1 130.7(6) . . ?
C4 C2 C3 103.4(6) . . ?
N2 C3 N1 118.1(6) . . ?
N2 C3 C2 113.7(6) . . ?
C2 C3 N1 128.1(6) . . ?
N3 C4 C2 107.0(6) . . ?
C29 N11 N12 113.2(5) . . ?
C30 N12 N11 103.7(5) . . ?
O11 N13 O12 124.8(5) . . ?
O11 N13 C30 117.9(5) . . ?
O12 N13 C30 117.3(5) . . ?
O7 N14 C32 114.8(6) . . ?
O8 N14 O7 126.6(7) . . ?
O8 N14 C32 118.3(7) . . ?
O9 N15 C32 113.8(6) . . ?
O10 N15 O9 125.0(6) . . ?
O10 N15 C32 121.2(6) . . ?
N11 C29 C31 107.4(6) . . ?
N12 C30 N13 118.7(5) . . ?
N12 C30 C31 112.7(6) . . ?
C31 C30 N13 128.5(6) . . ?
C29 C31 C30 103.0(6) . . ?
C29 C31 C32 129.9(6) . . ?
C30 C31 C32 127.1(6) . . ?
N15 C32 N14 106.0(5) . . ?
N15 C32 C31 114.7(6) . . ?
C31 C32 N14 108.9(5) . . ?
C9 N6 N7 102.6(5) . . ?
C11 N7 N6 113.1(6) . . ?
O13 N8 C12 114.9(9) . . ?
O14 N8 O13 127.1(10) . . ?
O14 N8 C12 118.0(8) . . ?
O15 N9 C12 118.2(7) . . ?
O16 N9 O15 127.0(7) . . ?
O16 N9 C12 114.4(7) . . ?
O17 N10 C9 117.5(6) . . ?
O18 N10 O17 124.5(6) . . ?
O18 N10 C9 118.0(6) . . ?
N6 C9 N10 117.7(6) . . ?
N6 C9 C10 114.3(6) . . ?
C10 C9 N10 128.0(6) . . ?
C9 C10 C12 127.4(6) . . ?
C11 C10 C9 102.2(6) . . ?
C11 C10 C12 130.3(7) . . ?
N7 C11 C10 107.8(6) . . ?
N9 C12 N8 105.4(6) . . ?
C10 C12 N8 113.0(6) . . ?
C10 C12 N9 113.2(6) . . ?
O21 N16 O22 124.9(6) . . ?
O21 N16 C19 116.5(6) . . ?
O22 N16 C19 118.4(6) . . ?
O23 N17 O24 125.2(6) . . ?
O23 N17 C19 117.0(6) . . ?
O24 N17 C19 117.6(5) . . ?
C17 N18 N20 102.6(5) . . ?
O19 N19 C17 116.7(5) . . ?
O20 N19 O19 124.5(5) . . ?
O20 N19 C17 118.8(5) . . ?
C20 N20 N18 113.6(5) . . ?
C23 N26 N27 113.0(5) . . ?
C24 N27 N26 102.9(5) . . ?
O65 N28 O66 124.3(6) . . ?
O65 N28 C24 116.4(6) . . ?
O66 N28 C24 119.3(6) . . ?
O63 N29 O64 126.7(7) . . ?
O63 N29 C21 116.2(7) . . ?
O64 N29 C21 117.0(6) . . ?
O61 N30 O62 124.7(7) . . ?
O61 N30 C21 118.2(6) . . ?
O62 N30 C21 116.9(6) . . ?
N18 C17 N19 118.2(5) . . ?
N18 C17 C18 113.9(5) . . ?
C18 C17 N19 127.9(5) . . ?
C17 C18 C19 127.8(6) . . ?
C20 C18 C17 102.7(5) . . ?
C20 C18 C19 129.5(6) . . ?
N16 C19 N17 106.6(5) . . ?
C18 C19 N16 111.4(5) . . ?
C18 C19 N17 112.8(5) . . ?
N20 C20 C18 107.3(6) . . ?
N30 C21 N29 106.1(5) . . ?
C22 C21 N29 111.2(6) . . ?
C22 C21 N30 111.7(6) . . ?
C23 C22 C21 130.7(7) . . ?
C23 C22 C24 103.0(6) . . ?
C24 C22 C21 126.0(6) . . ?
N26 C23 C22 107.7(6) . . ?
N27 C24 N28 118.2(6) . . ?
N27 C24 C22 113.3(6) . . ?
C22 C24 N28 128.5(6) . . ?
O25 N21 C5 113.8(7) . . ?
O26 N21 O25 125.8(7) . . ?
O26 N21 C5 120.3(6) . . ?
O27 N22 C5 118.3(8) . . ?
O28 N22 O27 126.2(9) . . ?
O28 N22 C5 115.4(9) . . ?
O29 N23 C8 115.3(6) . . ?
O30 N23 O29 126.4(6) . . ?
O30 N23 C8 118.3(5) . . ?
C8 N24 N25 102.4(5) . . ?
C7 N25 N24 113.6(6) . . ?
N22 C5 N21 102.1(6) . . ?
C6 C5 N21 112.1(6) . . ?
C6 C5 N22 110.1(6) . . ?
C7 C6 C5 127.3(6) . . ?
C7 C6 C8 102.6(6) . . ?
C8 C6 C5 130.1(6) . . ?
N25 C7 C6 107.2(6) . . ?
N24 C8 N23 118.5(6) . . ?
N24 C8 C6 114.1(6) . . ?
C6 C8 N23 127.4(6) . . ?
C33 N36 N37 113.8(5) . . ?
C36 N37 N36 102.7(5) . . ?
O35 N38 C36 115.4(5) . . ?
O36 N38 O35 125.2(6) . . ?
O36 N38 C36 119.4(5) . . ?
O33 N39 C35 114.5(7) . . ?
O34 N39 O33 128.0(8) . . ?
O34 N39 C35 117.3(7) . . ?
O31 N40 C35 113.1(7) . . ?
O32 N40 O31 126.3(8) . . ?
O32 N40 C35 120.7(7) . . ?
N36 C33 C34 107.1(6) . . ?
C33 C34 C35 127.8(6) . . ?
C33 C34 C36 103.3(6) . . ?
C36 C34 C35 128.4(6) . . ?
N40 C35 N39 104.7(6) . . ?
C34 C35 N39 108.0(6) . . ?
C34 C35 N40 115.6(6) . . ?
N37 C36 N38 117.8(5) . . ?
N37 C36 C34 113.1(6) . . ?
C34 C36 N38 129.0(6) . . ?
C45 N51 N52 113.2(5) . . ?
C47 N52 N51 103.2(5) . . ?
O37 N53 C47 117.9(6) . . ?
O38 N53 O37 125.5(6) . . ?
O38 N53 C47 116.6(6) . . ?
O41 N54 C48 119.1(6) . . ?
O42 N54 O41 125.5(6) . . ?
O42 N54 C48 115.4(6) . . ?
O39 N55 O40 126.0(7) . . ?
O39 N55 C48 116.6(7) . . ?
O40 N55 C48 117.3(6) . . ?
N51 C45 C46 107.2(6) . . ?
C45 C46 C47 103.7(6) . . ?
C45 C46 C48 129.7(6) . . ?
C47 C46 C48 126.5(6) . . ?
N52 C47 N53 118.7(6) . . ?
N52 C47 C46 112.7(6) . . ?
C46 C47 N53 128.6(6) . . ?
N54 C48 N55 105.7(5) . . ?
C46 C48 N54 112.5(5) . . ?
C46 C48 N55 111.8(6) . . ?
O47 N46 O48 125.7(6) . . ?
O47 N46 C40 116.3(6) . . ?
O48 N46 C40 118.0(6) . . ?
C37 N47 N48 112.9(5) . . ?
C39 N48 N47 102.9(5) . . ?
O43 N49 C39 115.3(5) . . ?
O44 N49 O43 125.9(5) . . ?
O44 N49 C39 118.8(5) . . ?
O45 N50 C40 114.9(6) . . ?
O46 N50 O45 126.7(6) . . ?
O46 N50 C40 118.4(6) . . ?
N47 C37 C38 108.1(6) . . ?
C37 C38 C39 102.3(6) . . ?
C37 C38 C40 130.6(6) . . ?
C39 C38 C40 127.1(6) . . ?
N48 C39 N49 118.2(5) . . ?
N48 C39 C38 113.7(5) . . ?
C38 C39 N49 127.9(6) . . ?
N46 C40 N50 106.3(5) . . ?
C38 C40 N46 109.8(5) . . ?
C38 C40 N50 111.7(5) . . ?
O53 N41 C44 115.0(6) . . ?
O54 N41 O53 125.2(7) . . ?
O54 N41 C44 119.8(6) . . ?
O51 N42 C44 115.3(6) . . ?
O52 N42 O51 127.1(6) . . ?
O52 N42 C44 117.5(6) . . ?
N44 N43 C41 113.6(5) . . ?
N43 N44 C43 103.1(5) . . ?
O49 N45 C43 116.2(6) . . ?
O50 N45 O49 124.2(6) . . ?
O50 N45 C43 119.6(5) . . ?
N43 C41 C42 107.1(6) . . ?
C41 C42 C43 102.6(6) . . ?
C41 C42 C44 130.6(6) . . ?
C43 C42 C44 126.8(6) . . ?
N44 C43 N45 118.2(6) . . ?
N44 C43 C42 113.6(6) . . ?
C42 C43 N45 128.1(6) . . ?
N41 C44 N42 105.7(5) . . ?
C42 C44 N41 110.9(5) . . ?
C42 C44 N42 112.7(5) . . ?
O57 N56 O58 125.5(6) . . ?
O57 N56 C13 119.5(6) . . ?
O58 N56 C13 115.0(6) . . ?
O55 N57 O56 127.2(7) . . ?
O55 N57 C13 117.7(7) . . ?
O56 N57 C13 115.0(6) . . ?
N59 N58 C15 114.2(5) . . ?
C16 N59 N58 104.5(5) . . ?
O59 N60 C16 117.9(5) . . ?
O60 N60 O59 124.3(6) . . ?
O60 N60 C16 117.8(5) . . ?
N56 C13 N57 105.7(5) . . ?
C14 C13 N56 116.4(6) . . ?
C14 C13 N57 110.5(5) . . ?
C15 C14 C13 128.5(6) . . ?
C15 C14 C16 103.0(6) . . ?
C16 C14 C13 128.5(6) . . ?
N58 C15 C14 105.9(6) . . ?
N59 C16 N60 118.6(5) . . ?
N59 C16 C14 112.4(6) . . ?
C14 C16 N60 128.9(6) . . ?

loop_
_geom_bond_atom_site_label_1
_geom_bond_atom_site_label_2
_geom_bond_distance
_geom_bond_site_symmetry_2
_geom_bond_publ_flag
O00A N35 1.224(7) . ?
O006 N35 1.232(7) . ?
O67 N31 1.232(9) . ?
O68 N31 1.182(9) . ?
O69 N32 1.203(9) . ?
O70 N32 1.226(9) . ?
N31 C28 1.508(10) . ?
N32 C28 1.530(10) . ?
N33 N34 1.330(7) . ?
N33 C25 1.342(9) . ?
N34 C27 1.300(8) . ?
N35 C27 1.455(8) . ?
C25 C26 1.358(10) . ?
C26 C27 1.384(9) . ?
C26 C28 1.497(9) . ?
O1 N4 1.212(9) . ?
O2 N4 1.215(8) . ?
O3 N5 1.232(9) . ?
O4 N5 1.185(8) . ?
O5 N1 1.229(7) . ?
O6 N1 1.217(7) . ?
N1 C3 1.442(8) . ?
N2 N3 1.356(7) . ?
N2 C3 1.322(8) . ?
N3 C4 1.341(9) . ?
N4 C1 1.517(9) . ?
N5 C1 1.500(9) . ?
C1 C2 1.478(9) . ?
C2 C3 1.401(9) . ?
C2 C4 1.368(9) . ?
O7 N14 1.242(9) . ?
O8 N14 1.201(8) . ?
O9 N15 1.228(7) . ?
O10 N15 1.184(8) . ?
O11 N13 1.221(7) . ?
O12 N13 1.232(7) . ?
N11 N12 1.339(7) . ?
N11 C29 1.325(8) . ?
N12 C30 1.308(8) . ?
N13 C30 1.437(8) . ?
N14 C32 1.524(9) . ?
N15 C32 1.494(8) . ?
C29 C31 1.369(9) . ?
C30 C31 1.408(9) . ?
C31 C32 1.502(9) . ?
O13 N8 1.218(10) . ?
O14 N8 1.180(10) . ?
O15 N9 1.239(9) . ?
O16 N9 1.236(9) . ?
O17 N10 1.243(8) . ?
O18 N10 1.214(7) . ?
N6 N7 1.351(8) . ?
N6 C9 1.317(8) . ?
N7 C11 1.327(9) . ?
N8 C12 1.550(12) . ?
N9 C12 1.494(9) . ?
N10 C9 1.448(9) . ?
C9 C10 1.396(9) . ?
C10 C11 1.379(9) . ?
C10 C12 1.480(9) . ?
O19 N19 1.229(6) . ?
O20 N19 1.225(6) . ?
O21 N16 1.211(7) . ?
O22 N16 1.221(7) . ?
O23 N17 1.211(7) . ?
O24 N17 1.214(8) . ?
O61 N30 1.194(8) . ?
O62 N30 1.205(8) . ?
O63 N29 1.196(8) . ?
O64 N29 1.201(9) . ?
O65 N28 1.227(7) . ?
O66 N28 1.234(7) . ?
N16 C19 1.487(8) . ?
N17 C19 1.521(8) . ?
N18 N20 1.353(7) . ?
N18 C17 1.335(8) . ?
N19 C17 1.438(8) . ?
N20 C20 1.339(8) . ?
N26 N27 1.345(8) . ?
N26 C23 1.338(8) . ?
N27 C24 1.330(8) . ?
N28 C24 1.432(9) . ?
N29 C21 1.514(9) . ?
N30 C21 1.502(9) . ?
C17 C18 1.401(8) . ?
C18 C19 1.485(8) . ?
C18 C20 1.391(9) . ?
C21 C22 1.487(9) . ?
C22 C23 1.369(9) . ?
C22 C24 1.400(9) . ?
O25 N21 1.216(8) . ?
O26 N21 1.194(8) . ?
O27 N22 1.230(10) . ?
O28 N22 1.204(10) . ?
O29 N23 1.241(7) . ?
O30 N23 1.215(7) . ?
N21 C5 1.529(9) . ?
N22 C5 1.509(10) . ?
N23 C8 1.449(9) . ?
N24 N25 1.353(8) . ?
N24 C8 1.310(8) . ?
N25 C7 1.328(8) . ?
C5 C6 1.483(9) . ?
C6 C7 1.373(10) . ?
C6 C8 1.404(9) . ?
O31 N40 1.227(9) . ?
O32 N40 1.204(9) . ?
O33 N39 1.242(9) . ?
O34 N39 1.173(9) . ?
O35 N38 1.230(7) . ?
O36 N38 1.204(7) . ?
N36 N37 1.344(7) . ?
N36 C33 1.329(8) . ?
N37 C36 1.322(8) . ?
N38 C36 1.438(8) . ?
N39 C35 1.561(10) . ?
N40 C35 1.478(10) . ?
C33 C34 1.367(9) . ?
C34 C35 1.474(9) . ?
C34 C36 1.404(9) . ?
O37 N53 1.225(7) . ?
O38 N53 1.223(7) . ?
O39 N55 1.223(8) . ?
O40 N55 1.233(8) . ?
O41 N54 1.224(8) . ?
O42 N54 1.207(7) . ?
N51 N52 1.353(7) . ?
N51 C45 1.335(9) . ?
N52 C47 1.323(9) . ?
N53 C47 1.444(8) . ?
N54 C48 1.505(9) . ?
N55 C48 1.512(9) . ?
C45 C46 1.368(9) . ?
C46 C47 1.407(9) . ?
C46 C48 1.480(9) . ?
O43 N49 1.233(7) . ?
O44 N49 1.218(7) . ?
O45 N50 1.215(7) . ?
O46 N50 1.214(7) . ?
O47 N46 1.209(7) . ?
O48 N46 1.225(7) . ?
N46 C40 1.495(8) . ?
N47 N48 1.348(7) . ?
N47 C37 1.342(8) . ?
N48 C39 1.333(8) . ?
N49 C39 1.444(8) . ?
N50 C40 1.520(8) . ?
C37 C38 1.378(9) . ?
C38 C39 1.409(8) . ?
C38 C40 1.483(9) . ?
O49 N45 1.229(7) . ?
O50 N45 1.228(7) . ?
O51 N42 1.216(7) . ?
O52 N42 1.206(7) . ?
O53 N41 1.215(8) . ?
O54 N41 1.200(8) . ?
N41 C44 1.509(8) . ?
N42 C44 1.521(8) . ?
N43 N44 1.331(7) . ?
N43 C41 1.343(8) . ?
N44 C43 1.331(8) . ?
N45 C43 1.422(8) . ?
C41 C42 1.383(9) . ?
C42 C43 1.400(9) . ?
C42 C44 1.462(9) . ?
O55 N57 1.191(8) . ?
O56 N57 1.239(9) . ?
O57 N56 1.210(8) . ?
O58 N56 1.216(7) . ?
O59 N60 1.227(7) . ?
O60 N60 1.227(7) . ?
N56 C13 1.503(9) . ?
N57 C13 1.509(9) . ?
N58 N59 1.323(7) . ?
N58 C15 1.338(8) . ?
N59 C16 1.311(8) . ?
N60 C16 1.432(8) . ?
C13 C14 1.474(9) . ?
C14 C15 1.395(9) . ?
C14 C16 1.415(9) . ?

loop_
_geom_hbond_atom_site_label_D
_geom_hbond_atom_site_label_H
_geom_hbond_atom_site_label_A
_geom_hbond_distance_DH
_geom_hbond_distance_HA
_geom_hbond_distance_DA
_geom_hbond_angle_DHA
_geom_hbond_site_symmetry_A
_geom_hbond_publ_flag
N33 H33 N24 0.88 2.01 2.834(8) 155.4 1_545 yes
N7 H7 N37 0.88 2.00 2.870(8) 168.8 1_655 yes
N26 H26 N12 0.88 2.01 2.867(8) 164.1 . yes
N25 H25A N52 0.88 2.00 2.862(8) 166.2 2_666 yes
N43 H43 N59 0.88 2.08 2.898(7) 153.3 1_455 yes
